data_1577160
loop_
_publ_author_name
'Leypold, Mario'
'Poli, Lorenzo'
'Earl, Max'
'Putra, Okky D.'
'Kwapien, Karolina'
'Lewis, Richard J.'
'Murphy, John J.'
'Passamonti, Marta'
'von Sydow, Lena M.'
'Spelling, Victor'
'Asproudis, Ioannis'
'Sardana, Malvika'
'Gatti, Claudia'
'Seki, Hikaru'
'Lemaitre, Thomas'
'Juskaite, Radvile'
'Gopalakrishnan, Ranganath'
'Francis, Stuart J.'
'Gardelli, Cristina'
'Norrby, Per-Ola'
'Czechtizky, Werngard'

_publ_section_title
;
 Regioselective synthesis of aza-saccharins via anionic [1,4] Fries-type
 rearrangement of aryl sulfonimidoyl fluorides
;
_journal_name_full 'Chemical Science'
_journal_paper_doi 10.1039/D6SC00432F
_journal_year 2026
_chemical_formula_moiety 'C16 H21 F N2 O4 S'
_chemical_formula_sum 'C16 H21 F N2 O4 S'
_chemical_formula_weight 356.41
_space_group_crystal_system triclinic
_space_group_IT_number 2
_space_group_name_Hall '-P 1'
_space_group_name_H-M_alt 'P -1'
_atom_sites_solution_hydrogens geom
_atom_sites_solution_primary dual
_audit_creation_date 2022-06-29
_audit_creation_method
;
Olex2 1.5
(compiled 2021.07.19 svn.r715e62df for OlexSys, GUI svn.r6383)
;
_audit_update_record
;
2025-12-18 deposited with the CCDC.	2026-04-17 downloaded from the CCDC.
;
_cell_angle_alpha 79.328(2)
_cell_angle_beta 86.612(2)
_cell_angle_gamma 78.397(2)
_cell_formula_units_Z 2
_cell_length_a 8.6550(3)
_cell_length_b 9.8060(3)
_cell_length_c 10.8320(3)
_cell_measurement_reflns_used 7636
_cell_measurement_temperature 100.00(10)
_cell_measurement_theta_max 30.2980
_cell_measurement_theta_min 2.8860
_cell_volume 884.73(5)
_computing_cell_refinement 'CrysAlisPro 1.171.42.46a (Rigaku OD, 2022)'
_computing_data_collection 'CrysAlisPro 1.171.42.46a (Rigaku OD, 2022)'
_computing_data_reduction 'CrysAlisPro 1.171.42.46a (Rigaku OD, 2022)'
_computing_molecular_graphics 'Olex2 1.5 (Dolomanov et al., 2009)'
_computing_publication_material 'Olex2 1.5 (Dolomanov et al., 2009)'
_computing_structure_refinement 'SHELXL 2018/3 (Sheldrick, 2015)'
_computing_structure_solution 'SHELXT 2018/2 (Sheldrick, 2018)'
_diffrn_ambient_environment N~2~
_diffrn_ambient_temperature 100.00(10)
_diffrn_detector 'Hybrid Pixel Array Detector'
_diffrn_detector_area_resol_mean 10.0000
_diffrn_detector_type 'HyPix-Arc 100'
_diffrn_measured_fraction_theta_full 0.999
_diffrn_measured_fraction_theta_max 0.819
_diffrn_measurement_details
;
List of Runs (angles in degrees, time in seconds):

  # Type    Start    End  Width  t~exp~   \w     \q     \k     \f   Frames
#--------------------------------------------------------------------------
  1  \w      0.00  37.00   0.50   62.05    --    4.08-108.00-155.00   74
  2  \w      0.00  45.00   0.50   62.05    --   -4.71-108.00-155.00   90
  3  \w    -20.00  82.00   0.50   62.05    --    0.00  33.00  65.04  204
  4  \w    -46.00  33.00   0.50   62.05    --    4.08 -77.00-150.00  158
  5  \w    -45.00  34.00   0.50   62.05    --    4.08 -77.00 -60.00  158
  6  \w     -8.00  33.00   0.50   62.05    --    4.08  57.00-150.00   82
  7  \w     51.00  80.00   0.50   62.05    --    4.08  57.00-150.00   58
  8  \w      3.00  30.00   0.50   62.05    --    4.08 -99.00  90.00   54
  9  \w    -15.00  12.00   0.50   62.05    --    4.08 -99.00 -90.00   54
 10  \w    -31.00  44.00   0.50   62.05    --   -4.71  77.00  90.00  150
 11  \w    -35.00  46.00   0.50   62.05    --   -4.71  77.00   0.00  162
;
_diffrn_measurement_device 'four-circle diffractometer'
_diffrn_measurement_device_type 'XtaLAB Synergy, Dualflex, HyPix-Arc 100'
_diffrn_measurement_method '\w scans'
_diffrn_orient_matrix_type 'CrysAlisPro convention (1999,Acta A55,543-557)'
_diffrn_orient_matrix_UB_11 0.0767570000
_diffrn_orient_matrix_UB_12 0.0119456000
_diffrn_orient_matrix_UB_13 -0.0188327000
_diffrn_orient_matrix_UB_21 -0.0138848000
_diffrn_orient_matrix_UB_22 -0.0072132000
_diffrn_orient_matrix_UB_23 -0.0621390000
_diffrn_orient_matrix_UB_31 -0.0303076000
_diffrn_orient_matrix_UB_32 0.0737209000
_diffrn_orient_matrix_UB_33 -0.0150503000
_diffrn_radiation_monochromator mirror
_diffrn_radiation_probe x-ray
_diffrn_radiation_type 'Mo K\a'
_diffrn_radiation_wavelength 0.71073
_diffrn_reflns_av_R_equivalents 0.0337
_diffrn_reflns_av_unetI/netI 0.0318
_diffrn_reflns_Laue_measured_fraction_full 0.999
_diffrn_reflns_Laue_measured_fraction_max 0.819
_diffrn_reflns_limit_h_max 12
_diffrn_reflns_limit_h_min -12
_diffrn_reflns_limit_k_max 12
_diffrn_reflns_limit_k_min -13
_diffrn_reflns_limit_l_max 15
_diffrn_reflns_limit_l_min -15
_diffrn_reflns_number 19570
_diffrn_reflns_point_group_measured_fraction_full 0.999
_diffrn_reflns_point_group_measured_fraction_max 0.819
_diffrn_reflns_theta_full 25.242
_diffrn_reflns_theta_max 30.621
_diffrn_reflns_theta_min 2.403
_diffrn_source 'micro-focus sealed X-ray tube'
_diffrn_source_type 'PhotonJet (Mo) X-ray Source'
_exptl_absorpt_coefficient_mu 0.215
_exptl_absorpt_correction_T_max 1.000
_exptl_absorpt_correction_T_min 0.700
_exptl_absorpt_correction_type gaussian
_exptl_absorpt_process_details
;
CrysAlisPro 1.171.42.46a (Rigaku Oxford Diffraction, 2022)
Numerical absorption correction based on gaussian integration over
a multifaceted crystal model
Empirical absorption correction using spherical harmonics,
implemented in SCALE3 ABSPACK scaling algorithm.
;
_exptl_crystal_colour 'clear colourless'
_exptl_crystal_colour_lustre clear
_exptl_crystal_colour_primary colourless
_exptl_crystal_density_diffrn 1.338
_exptl_crystal_description block
_exptl_crystal_F_000 376
_exptl_crystal_preparation 'The material was recrystallized from DMSO by slow evaporation'
_exptl_crystal_recrystallization_method 'The material was recrystallised from DMSO by slow evaporation'
_exptl_crystal_size_max 0.122
_exptl_crystal_size_mid 0.074
_exptl_crystal_size_min 0.038
_refine_diff_density_max 0.416
_refine_diff_density_min -0.303
_refine_diff_density_rms 0.049
_refine_ls_extinction_method none
_refine_ls_goodness_of_fit_ref 1.024
_refine_ls_hydrogen_treatment constr
_refine_ls_matrix_type full
_refine_ls_number_parameters 236
_refine_ls_number_reflns 4474
_refine_ls_number_restraints 4
_refine_ls_restrained_S_all 1.023
_refine_ls_R_factor_all 0.0599
_refine_ls_R_factor_gt 0.0424
_refine_ls_shift/su_max 0.001
_refine_ls_shift/su_mean 0.000
_refine_ls_structure_factor_coef Fsqd
_refine_ls_weighting_details 'w=1/[\s^2^(Fo^2^)+(0.0452P)^2^+0.3840P] where P=(Fo^2^+2Fc^2^)/3'
_refine_ls_weighting_scheme calc
_refine_ls_wR_factor_gt 0.0959
_refine_ls_wR_factor_ref 0.1024
_reflns_Friedel_coverage 0.000
_reflns_number_gt 3552
_reflns_number_total 4474
_reflns_threshold_expression 'I > 2\s(I)'
_cod_data_source_file d6sc00432f2.cif
_cod_data_source_block az14335492_100k_mo1
_cod_database_code 1577160
_shelx_shelxl_version_number 2018/3
_chemical_oxdiff_formula 'C H N O S F'
_shelx_space_group_comment
;
The symmetry employed for this shelxl refinement is uniquely defined
by the following loop, which should always be used as a source of
symmetry information in preference to the above space-group names.
They are only intended as comments.
;
_shelx_estimated_absorpt_t_max 0.992
_shelx_estimated_absorpt_t_min 0.974
_olex2_refinement_description
;
1. Fixed Uiso
 At 1.2 times of:
  All C(H) groups
 At 1.5 times of:
  All C(H,H,H) groups
2. Restrained distances
 S1-O4A = S1-O4B
 1.424 with sigma of 0.001
 S1-O4A \\sim S1-O4B
 with sigma of 0.02
 S1-F1A \\sim S1-F1B
 with sigma of 0.02
3. Uiso/Uaniso restraints and constraints
Uanis(F1B) = Uanis(O4A)
4. Others
 Sof(F1B)=Sof(O4B)=1-FVAR(1)
 Sof(F1A)=Sof(O4A)=FVAR(1)
5.a Aromatic/amide H refined with riding coordinates:
 C1(H1), C3(H3), C4(H4)
5.b Idealised Me refined as rotating group:
 C9(H9A,H9B,H9C), C10(H10A,H10B,H10C), C11(H11A,H11B,H11C), C14(H14A,H14B,
 H14C), C15(H15A,H15B,H15C), C16(H16A,H16B,H16C)
;
_olex2_diffrn_ambient_temperature_device 'Oxford Cryosystems'
_olex2_exptl_crystal_mounting_method 'The crystal was mounted on a MITIGEN holder in perfluoroether oil'
_olex2_submission_original_sample_id PSX_50
_olex2_submission_special_instructions 'No special instructions were received'
_oxdiff_exptl_absorpt_empirical_details
;
Empirical correction (ABSPACK) includes:
- Absorption correction using spherical harmonics
- Frame scaling
;
_oxdiff_exptl_absorpt_empirical_full_max 1.410
_oxdiff_exptl_absorpt_empirical_full_min 0.850

loop_
_space_group_symop_operation_xyz
'x, y, z'
'-x, -y, -z'

loop_
_atom_site_label
_atom_site_type_symbol
_atom_site_fract_x
_atom_site_fract_y
_atom_site_fract_z
_atom_site_U_iso_or_equiv
_atom_site_adp_type
_atom_site_occupancy
_atom_site_site_symmetry_order
_atom_site_calc_flag
_atom_site_refinement_flags_posn
_atom_site_refinement_flags_adp
_atom_site_refinement_flags_occupancy
_atom_site_disorder_assembly
_atom_site_disorder_group
S1 S 0.62258(4) 0.63789(4) 0.60194(4) 0.02654(11) Uani 1 1 d D . . . .
F1A F 0.6684(17) 0.4841(8) 0.5813(14) 0.043(3) Uani 0.538(17) 1 d D . P A 1
F1B F 0.697(4) 0.638(5) 0.7273(17) 0.039(2) Uani 0.462(17) 1 d D . P A 2
O1 O 0.97376(12) 0.96583(11) 0.21857(10) 0.0247(2) Uani 1 1 d . . . . .
O2 O 0.19563(13) 0.73903(13) 0.65030(11) 0.0342(3) Uani 1 1 d . . . . .
O3 O 0.37249(12) 0.55001(11) 0.74292(10) 0.0251(2) Uani 1 1 d . . . . .
O4A O 0.696(4) 0.626(5) 0.7189(18) 0.039(2) Uani 0.538(17) 1 d D . P A 1
O4B O 0.652(2) 0.5030(9) 0.5647(17) 0.0330(18) Uani 0.462(17) 1 d D . P A 2
N1 N 0.58528(17) 1.10443(16) 0.13687(15) 0.0388(4) Uani 1 1 d . . . . .
N2 N 0.45310(15) 0.71190(14) 0.58769(12) 0.0263(3) Uani 1 1 d . . . . .
C1 C 0.64952(17) 0.84070(15) 0.39760(14) 0.0217(3) Uani 1 1 d . . . . .
H1 H 0.537573 0.860818 0.395259 0.026 Uiso 1 1 calc R U . . .
C2 C 0.72719(17) 0.73649(15) 0.48958(13) 0.0212(3) Uani 1 1 d . . . . .
C3 C 0.89165(17) 0.70683(17) 0.49333(14) 0.0249(3) Uani 1 1 d . . . . .
H3 H 0.943349 0.634789 0.556900 0.030 Uiso 1 1 calc R U . . .
C4 C 0.97954(17) 0.78136(17) 0.40543(14) 0.0241(3) Uani 1 1 d . . . . .
H4 H 1.091403 0.760735 0.408974 0.029 Uiso 1 1 calc R U . . .
C5 C 0.90480(16) 0.88722(15) 0.31101(13) 0.0206(3) Uani 1 1 d . . . . .
C6 C 0.73814(17) 0.91528(15) 0.30883(13) 0.0216(3) Uani 1 1 d . . . . .
C7 C 0.65648(17) 1.02235(17) 0.21201(15) 0.0265(3) Uani 1 1 d . . . . .
C8 C 1.14455(17) 0.97002(16) 0.21111(15) 0.0243(3) Uani 1 1 d . . . . .
C9 C 1.1926(2) 1.0118(2) 0.32908(18) 0.0370(4) Uani 1 1 d . . . . .
H9A H 1.112190 1.089541 0.351710 0.056 Uiso 1 1 calc R U . . .
H9B H 1.294070 1.042512 0.313796 0.056 Uiso 1 1 calc R U . . .
H9C H 1.202463 0.930479 0.397988 0.056 Uiso 1 1 calc R U . . .
C10 C 1.2402(2) 0.83210(18) 0.18253(17) 0.0367(4) Uani 1 1 d . . . . .
H10A H 1.238850 0.757537 0.256388 0.055 Uiso 1 1 calc R U . . .
H10B H 1.349254 0.842872 0.161256 0.055 Uiso 1 1 calc R U . . .
H10C H 1.194541 0.806457 0.111424 0.055 Uiso 1 1 calc R U . . .
C11 C 1.15220(19) 1.08761(19) 0.09935(19) 0.0383(4) Uani 1 1 d . . . . .
H11A H 1.107629 1.065411 0.026067 0.057 Uiso 1 1 calc R U . . .
H11B H 1.262359 1.096330 0.080831 0.057 Uiso 1 1 calc R U . . .
H11C H 1.091550 1.177027 0.119007 0.057 Uiso 1 1 calc R U . . .
C12 C 0.32676(17) 0.67032(16) 0.66206(14) 0.0243(3) Uani 1 1 d . . . . .
C13 C 0.26328(16) 0.49842(16) 0.84352(13) 0.0220(3) Uani 1 1 d . . . . .
C14 C 0.1169(2) 0.4725(2) 0.78845(17) 0.0365(4) Uani 1 1 d . . . . .
H14A H 0.044977 0.563018 0.762430 0.055 Uiso 1 1 calc R U . . .
H14B H 0.064063 0.411515 0.851932 0.055 Uiso 1 1 calc R U . . .
H14C H 0.147102 0.426294 0.715418 0.055 Uiso 1 1 calc R U . . .
C15 C 0.2260(2) 0.6031(2) 0.93177(16) 0.0369(4) Uani 1 1 d . . . . .
H15A H 0.324447 0.618326 0.962266 0.055 Uiso 1 1 calc R U . . .
H15B H 0.162265 0.566065 1.003178 0.055 Uiso 1 1 calc R U . . .
H15C H 0.167001 0.692970 0.887329 0.055 Uiso 1 1 calc R U . . .
C16 C 0.3623(2) 0.36014(19) 0.90575(19) 0.0391(4) Uani 1 1 d . . . . .
H16A H 0.378990 0.292534 0.847726 0.059 Uiso 1 1 calc R U . . .
H16B H 0.307625 0.321803 0.982145 0.059 Uiso 1 1 calc R U . . .
H16C H 0.464505 0.376533 0.927660 0.059 Uiso 1 1 calc R U . . .

loop_
_atom_site_aniso_label
_atom_site_aniso_U_11
_atom_site_aniso_U_22
_atom_site_aniso_U_33
_atom_site_aniso_U_23
_atom_site_aniso_U_13
_atom_site_aniso_U_12
S1 0.02019(18) 0.0317(2) 0.0234(2) 0.00655(15) 0.00030(13) -0.00582(15)
F1A 0.038(3) 0.023(2) 0.063(5) -0.001(2) 0.019(3) -0.0056(18)
F1B 0.0314(7) 0.070(6) 0.0173(18) -0.001(2) -0.0027(15) -0.0181(19)
O1 0.0175(5) 0.0306(6) 0.0241(5) 0.0032(4) -0.0002(4) -0.0073(4)
O2 0.0206(5) 0.0432(7) 0.0313(6) 0.0083(5) -0.0018(4) -0.0017(5)
O3 0.0182(5) 0.0251(5) 0.0279(6) 0.0021(4) 0.0051(4) -0.0028(4)
O4A 0.0314(7) 0.070(6) 0.0173(18) -0.001(2) -0.0027(15) -0.0181(19)
O4B 0.037(3) 0.021(3) 0.042(3) -0.010(4) 0.006(2) -0.007(3)
N1 0.0257(7) 0.0419(8) 0.0397(9) 0.0136(7) -0.0013(6) -0.0038(6)
N2 0.0222(6) 0.0306(7) 0.0234(7) 0.0019(5) 0.0015(5) -0.0053(5)
C1 0.0180(6) 0.0250(7) 0.0216(7) -0.0023(6) -0.0007(5) -0.0045(6)
C2 0.0218(7) 0.0254(7) 0.0163(7) -0.0012(5) 0.0018(5) -0.0071(6)
C3 0.0212(7) 0.0317(8) 0.0199(7) 0.0004(6) -0.0030(5) -0.0048(6)
C4 0.0175(6) 0.0330(8) 0.0214(7) -0.0026(6) -0.0024(5) -0.0056(6)
C5 0.0200(7) 0.0243(7) 0.0193(7) -0.0049(6) 0.0004(5) -0.0075(6)
C6 0.0194(7) 0.0241(7) 0.0204(7) -0.0009(6) -0.0016(5) -0.0045(6)
C7 0.0178(7) 0.0303(8) 0.0288(8) 0.0032(6) 0.0023(6) -0.0068(6)
C8 0.0156(6) 0.0260(8) 0.0304(8) -0.0032(6) 0.0042(6) -0.0054(6)
C9 0.0274(8) 0.0414(10) 0.0483(11) -0.0163(8) -0.0016(7) -0.0128(7)
C10 0.0374(9) 0.0302(9) 0.0372(10) -0.0051(7) 0.0131(7) 0.0006(7)
C11 0.0218(8) 0.0357(9) 0.0497(11) 0.0114(8) 0.0045(7) -0.0061(7)
C12 0.0215(7) 0.0299(8) 0.0199(7) -0.0006(6) 0.0003(5) -0.0054(6)
C13 0.0173(6) 0.0275(8) 0.0193(7) 0.0010(6) 0.0030(5) -0.0060(6)
C14 0.0301(8) 0.0507(11) 0.0330(9) -0.0051(8) 0.0002(7) -0.0206(8)
C15 0.0450(10) 0.0399(10) 0.0268(9) -0.0091(7) 0.0041(7) -0.0091(8)
C16 0.0286(8) 0.0334(9) 0.0469(11) 0.0104(8) 0.0041(7) -0.0038(7)

loop_
_atom_type_symbol
_atom_type_description
_atom_type_scat_dispersion_real
_atom_type_scat_dispersion_imag
_atom_type_scat_source
C C 0.0033 0.0016 'International Tables Vol C Tables 4.2.6.8 and 6.1.1.4'
H H 0.0000 0.0000 'International Tables Vol C Tables 4.2.6.8 and 6.1.1.4'
F F 0.0171 0.0103 'International Tables Vol C Tables 4.2.6.8 and 6.1.1.4'
N N 0.0061 0.0033 'International Tables Vol C Tables 4.2.6.8 and 6.1.1.4'
O O 0.0106 0.0060 'International Tables Vol C Tables 4.2.6.8 and 6.1.1.4'
S S 0.1246 0.1234 'International Tables Vol C Tables 4.2.6.8 and 6.1.1.4'

loop_
_exptl_crystal_face_index_h
_exptl_crystal_face_index_k
_exptl_crystal_face_index_l
_exptl_crystal_face_perp_dist
1 -5 -1 0.0623
-1 0 -5 0.0325
1 1 5 0.0195
-1 5 0 0.0506
2 1 -2 0.0149
-2 -1 2 0.0234
-5 -2 -4 0.0278

loop_
_geom_angle_atom_site_label_1
_geom_angle_atom_site_label_2
_geom_angle_atom_site_label_3
_geom_angle
_geom_angle_site_symmetry_1
_geom_angle_site_symmetry_3
_geom_angle_publ_flag
F1A S1 C2 106.7(5) . . ?
F1B S1 C2 104.7(16) . . ?
O4A S1 F1A 100(2) . . ?
O4A S1 N2 118.6(16) . . ?
O4A S1 C2 106.5(18) . . ?
O4B S1 F1B 114(2) . . ?
O4B S1 N2 112.7(8) . . ?
O4B S1 C2 103.2(8) . . ?
N2 S1 F1A 118.8(6) . . ?
N2 S1 F1B 115.7(15) . . ?
N2 S1 C2 105.21(7) . . ?
C5 O1 C8 124.41(11) . . ?
C12 O3 C13 120.86(11) . . ?
C12 N2 S1 124.87(11) . . ?
C2 C1 H1 120.6 . . ?
C2 C1 C6 118.79(13) . . ?
C6 C1 H1 120.6 . . ?
C1 C2 S1 120.86(11) . . ?
C1 C2 C3 120.73(13) . . ?
C3 C2 S1 118.41(11) . . ?
C2 C3 H3 119.8 . . ?
C4 C3 C2 120.44(13) . . ?
C4 C3 H3 119.8 . . ?
C3 C4 H4 119.8 . . ?
C3 C4 C5 120.31(13) . . ?
C5 C4 H4 119.8 . . ?
O1 C5 C4 127.10(13) . . ?
O1 C5 C6 114.60(12) . . ?
C4 C5 C6 118.29(13) . . ?
C1 C6 C5 121.44(13) . . ?
C1 C6 C7 118.50(13) . . ?
C5 C6 C7 120.05(13) . . ?
N1 C7 C6 176.64(16) . . ?
O1 C8 C9 109.92(12) . . ?
O1 C8 C10 110.48(13) . . ?
O1 C8 C11 101.62(12) . . ?
C9 C8 C11 110.04(15) . . ?
C10 C8 C9 114.20(14) . . ?
C10 C8 C11 109.86(13) . . ?
C8 C9 H9A 109.5 . . ?
C8 C9 H9B 109.5 . . ?
C8 C9 H9C 109.5 . . ?
H9A C9 H9B 109.5 . . ?
H9A C9 H9C 109.5 . . ?
H9B C9 H9C 109.5 . . ?
C8 C10 H10A 109.5 . . ?
C8 C10 H10B 109.5 . . ?
C8 C10 H10C 109.5 . . ?
H10A C10 H10B 109.5 . . ?
H10A C10 H10C 109.5 . . ?
H10B C10 H10C 109.5 . . ?
C8 C11 H11A 109.5 . . ?
C8 C11 H11B 109.5 . . ?
C8 C11 H11C 109.5 . . ?
H11A C11 H11B 109.5 . . ?
H11A C11 H11C 109.5 . . ?
H11B C11 H11C 109.5 . . ?
O2 C12 O3 126.71(14) . . ?
O2 C12 N2 121.32(14) . . ?
O3 C12 N2 111.98(12) . . ?
O3 C13 C14 111.07(12) . . ?
O3 C13 C15 108.50(12) . . ?
O3 C13 C16 101.86(11) . . ?
C15 C13 C14 112.83(14) . . ?
C15 C13 C16 111.52(14) . . ?
C16 C13 C14 110.52(14) . . ?
C13 C14 H14A 109.5 . . ?
C13 C14 H14B 109.5 . . ?
C13 C14 H14C 109.5 . . ?
H14A C14 H14B 109.5 . . ?
H14A C14 H14C 109.5 . . ?
H14B C14 H14C 109.5 . . ?
C13 C15 H15A 109.5 . . ?
C13 C15 H15B 109.5 . . ?
C13 C15 H15C 109.5 . . ?
H15A C15 H15B 109.5 . . ?
H15A C15 H15C 109.5 . . ?
H15B C15 H15C 109.5 . . ?
C13 C16 H16A 109.5 . . ?
C13 C16 H16B 109.5 . . ?
C13 C16 H16C 109.5 . . ?
H16A C16 H16B 109.5 . . ?
H16A C16 H16C 109.5 . . ?
H16B C16 H16C 109.5 . . ?

loop_
_geom_bond_atom_site_label_1
_geom_bond_atom_site_label_2
_geom_bond_distance
_geom_bond_site_symmetry_2
_geom_bond_publ_flag
S1 F1A 1.535(5) . ?
S1 F1B 1.535(6) . ?
S1 O4A 1.4241(10) . ?
S1 O4B 1.4241(10) . ?
S1 N2 1.5031(13) . ?
S1 C2 1.7384(14) . ?
O1 C5 1.3347(17) . ?
O1 C8 1.4841(17) . ?
O2 C12 1.1983(18) . ?
O3 C12 1.3365(18) . ?
O3 C13 1.4843(16) . ?
N1 C7 1.143(2) . ?
N2 C12 1.4016(19) . ?
C1 H1 0.9500 . ?
C1 C2 1.384(2) . ?
C1 C6 1.3877(19) . ?
C2 C3 1.396(2) . ?
C3 H3 0.9500 . ?
C3 C4 1.378(2) . ?
C4 H4 0.9500 . ?
C4 C5 1.399(2) . ?
C5 C6 1.4139(19) . ?
C6 C7 1.443(2) . ?
C8 C9 1.516(2) . ?
C8 C10 1.512(2) . ?
C8 C11 1.518(2) . ?
C9 H9A 0.9800 . ?
C9 H9B 0.9800 . ?
C9 H9C 0.9800 . ?
C10 H10A 0.9800 . ?
C10 H10B 0.9800 . ?
C10 H10C 0.9800 . ?
C11 H11A 0.9800 . ?
C11 H11B 0.9800 . ?
C11 H11C 0.9800 . ?
C13 C14 1.517(2) . ?
C13 C15 1.505(2) . ?
C13 C16 1.513(2) . ?
C14 H14A 0.9800 . ?
C14 H14B 0.9800 . ?
C14 H14C 0.9800 . ?
C15 H15A 0.9800 . ?
C15 H15B 0.9800 . ?
C15 H15C 0.9800 . ?
C16 H16A 0.9800 . ?
C16 H16B 0.9800 . ?
C16 H16C 0.9800 . ?

loop_
_geom_torsion_atom_site_label_1
_geom_torsion_atom_site_label_2
_geom_torsion_atom_site_label_3
_geom_torsion_atom_site_label_4
_geom_torsion
_geom_torsion_site_symmetry_1
_geom_torsion_site_symmetry_2
_geom_torsion_site_symmetry_3
_geom_torsion_site_symmetry_4
_geom_torsion_publ_flag
S1 N2 C12 O2 175.61(13) . . . . ?
S1 N2 C12 O3 -4.3(2) . . . . ?
S1 C2 C3 C4 179.37(12) . . . . ?
F1A S1 N2 C12 62.4(6) . . . . ?
F1A S1 C2 C1 116.0(6) . . . . ?
F1A S1 C2 C3 -63.2(6) . . . . ?
F1B S1 N2 C12 -63.4(19) . . . . ?
F1B S1 C2 C1 -133.4(17) . . . . ?
F1B S1 C2 C3 47.4(17) . . . . ?
O1 C5 C6 C1 179.00(13) . . . . ?
O1 C5 C6 C7 -0.3(2) . . . . ?
O4A S1 N2 C12 -59(2) . . . . ?
O4A S1 C2 C1 -138(2) . . . . ?
O4A S1 C2 C3 43(2) . . . . ?
O4B S1 N2 C12 69.9(8) . . . . ?
O4B S1 C2 C1 107.3(8) . . . . ?
O4B S1 C2 C3 -71.9(8) . . . . ?
N2 S1 C2 C1 -11.00(15) . . . . ?
N2 S1 C2 C3 169.81(13) . . . . ?
C1 C2 C3 C4 0.2(2) . . . . ?
C2 S1 N2 C12 -178.40(13) . . . . ?
C2 C1 C6 C5 -0.2(2) . . . . ?
C2 C1 C6 C7 179.07(15) . . . . ?
C2 C3 C4 C5 -0.3(2) . . . . ?
C3 C4 C5 O1 -178.58(14) . . . . ?
C3 C4 C5 C6 0.2(2) . . . . ?
C4 C5 C6 C1 0.1(2) . . . . ?
C4 C5 C6 C7 -179.18(15) . . . . ?
C5 O1 C8 C9 -56.58(18) . . . . ?
C5 O1 C8 C10 70.34(18) . . . . ?
C5 O1 C8 C11 -173.11(14) . . . . ?
C6 C1 C2 S1 -179.09(12) . . . . ?
C6 C1 C2 C3 0.1(2) . . . . ?
C8 O1 C5 C4 -10.1(2) . . . . ?
C8 O1 C5 C6 171.11(13) . . . . ?
C12 O3 C13 C14 60.15(18) . . . . ?
C12 O3 C13 C15 -64.42(17) . . . . ?
C12 O3 C13 C16 177.84(14) . . . . ?
C13 O3 C12 O2 -9.3(2) . . . . ?
C13 O3 C12 N2 170.61(12) . . . . ?

loop_
_exptl_oxdiff_crystal_face_indexfrac_h
_exptl_oxdiff_crystal_face_indexfrac_k
_exptl_oxdiff_crystal_face_indexfrac_l
_exptl_oxdiff_crystal_face_x
_exptl_oxdiff_crystal_face_y
_exptl_oxdiff_crystal_face_z
0.9995 -4.9986 -0.9995 0.0358 0.0843 -0.3837
-0.9996 0.0001 -4.9987 0.0174 0.3245 0.1055
0.9997 0.9996 4.9986 -0.0055 -0.3317 -0.0318
-0.9995 4.9986 -0.0003 -0.0170 -0.0222 0.3988
1.9996 0.9998 -1.9997 0.2031 0.0893 0.0432
-1.9996 -0.9998 1.9997 -0.2031 -0.0893 -0.0432
-4.9988 -1.9994 -3.9986 -0.3323 0.3323 0.0643
